data_4511483
loop_
_publ_author_name
'Dong, Yu-Bin'
'Wang, Le'
'Ma, Jian-Ping'
'Zhao, Xia-Xia'
'Shen, Da-Zhong'
'Huang, Ru-Qi'

_publ_section_title
;
 Ag(I) Complexes Generated from Double Schiff-Base Ligand with Thiazole as
 the Terminal Binding Sites
;
_journal_issue 11
_journal_name_full 'Crystal Growth &amp; Design'
_journal_page_first 2475
_journal_paper_doi 10.1021/cg060158g
_journal_volume 6
_journal_year 2006
_chemical_formula_sum 'C10 H14 Ag2 N4 O8 P2 S2'
_chemical_formula_weight 660.05
_chemical_name_systematic
; 
 ? 
;
_space_group_IT_number 15
_symmetry_cell_setting monoclinic
_symmetry_space_group_name_Hall '-C 2yc'
_symmetry_space_group_name_H-M 'C 1 2/c 1'
_atom_sites_solution_hydrogens geom
_atom_sites_solution_primary direct
_atom_sites_solution_secondary difmap
_audit_creation_method SHELXL-97
_cell_angle_alpha 90.00
_cell_angle_beta 115.762(4)
_cell_angle_gamma 90.00
_cell_formula_units_Z 4
_cell_length_a 20.934(6)
_cell_length_b 9.529(3)
_cell_length_c 10.578(3)
_cell_measurement_temperature 298(2)
_cell_volume 1900.4(10)
_computing_cell_refinement 'Bruker SMART'
_computing_data_collection 'Bruker SMART'
_computing_data_reduction 'Bruker SAINT'
_computing_molecular_graphics 'Bruker SHELXTL'
_computing_publication_material 'Bruker SHELXTL'
_computing_structure_refinement 'SHELXL-97 (Sheldrick, 1997)'
_computing_structure_solution 'SHELXS-97 (Sheldrick, 1990)'
_diffrn_ambient_temperature 298(2)
_diffrn_measured_fraction_theta_full 0.999
_diffrn_measured_fraction_theta_max 0.999
_diffrn_measurement_device_type 'CCD area detector'
_diffrn_measurement_method 'phi and omega scans'
_diffrn_radiation_monochromator graphite
_diffrn_radiation_source 'fine-focus sealed tube'
_diffrn_radiation_type MoK\a
_diffrn_radiation_wavelength 0.71073
_diffrn_reflns_av_R_equivalents 0.0563
_diffrn_reflns_av_sigmaI/netI 0.0628
_diffrn_reflns_limit_h_max 22
_diffrn_reflns_limit_h_min -24
_diffrn_reflns_limit_k_max 9
_diffrn_reflns_limit_k_min -11
_diffrn_reflns_limit_l_max 9
_diffrn_reflns_limit_l_min -12
_diffrn_reflns_number 4804
_diffrn_reflns_theta_full 25.03
_diffrn_reflns_theta_max 25.03
_diffrn_reflns_theta_min 2.39
_exptl_absorpt_coefficient_mu 2.498
_exptl_absorpt_correction_T_max 0.8446
_exptl_absorpt_correction_T_min 0.5974
_exptl_absorpt_correction_type multi-scan
_exptl_absorpt_process_details sadabs
_exptl_crystal_colour yellow
_exptl_crystal_density_diffrn 2.307
_exptl_crystal_density_method 'not measured'
_exptl_crystal_description plan
_exptl_crystal_F_000 1288
_exptl_crystal_size_max 0.23
_exptl_crystal_size_mid 0.18
_exptl_crystal_size_min 0.07
_refine_diff_density_max 1.808
_refine_diff_density_min -0.811
_refine_diff_density_rms 0.167
_refine_ls_extinction_method none
_refine_ls_goodness_of_fit_ref 1.171
_refine_ls_hydrogen_treatment constr
_refine_ls_matrix_type full
_refine_ls_number_parameters 128
_refine_ls_number_reflns 1684
_refine_ls_number_restraints 0
_refine_ls_restrained_S_all 1.171
_refine_ls_R_factor_all 0.1060
_refine_ls_R_factor_gt 0.0871
_refine_ls_shift/su_max 0.001
_refine_ls_shift/su_mean 0.000
_refine_ls_structure_factor_coef Fsqd
_refine_ls_weighting_details 'calc w=1/[\s^2^(Fo^2^)+(0.1029P)^2^+16.7468P] where P=(Fo^2^+2Fc^2^)/3'
_refine_ls_weighting_scheme calc
_refine_ls_wR_factor_gt 0.2105
_refine_ls_wR_factor_ref 0.2233
_reflns_number_gt 1365
_reflns_number_total 1684
_reflns_threshold_expression >2sigma(I)
_cod_data_source_file cg060158gsi20060322_030649.cif
_cod_data_source_block 4
_cod_depositor_comments
;
The following automatic conversions were performed:

'_symmetry_cell_setting' value 'Monoclinic' changed to 'monoclinic'
according to
/usr/data/users/saulius/automatic-downloads/retrospective/ACS/lib/dictionaries/cif_core.dic
dictionary named 'cif_core.dic' version 2.4.2 from 2011-04-26.

Automatic conversion script
Id: cif_fix_values 2281 2013-09-26 08:29:07Z andrius 
;
_cod_original_sg_symbol_H-M C2/c
_cod_database_code 4511483

loop_
_symmetry_equiv_pos_as_xyz
'x, y, z'
'-x, y, -z+1/2'
'x+1/2, y+1/2, z'
'-x+1/2, y+1/2, -z+1/2'
'-x, -y, -z'
'x, -y, z-1/2'
'-x+1/2, -y+1/2, -z'
'x+1/2, -y+1/2, z-1/2'

loop_
_atom_site_label
_atom_site_type_symbol
_atom_site_fract_x
_atom_site_fract_y
_atom_site_fract_z
_atom_site_U_iso_or_equiv
_atom_site_adp_type
_atom_site_occupancy
_atom_site_symmetry_multiplicity
_atom_site_calc_flag
_atom_site_refinement_flags
Ag1 Ag 0.44773(6) 0.14198(11) 0.46670(13) 0.0622(5) Uani 1 1 d .
N1 N 0.3518(5) 0.2773(10) 0.4303(11) 0.045(2) Uani 1 1 d .
N2 N 0.4713(5) 0.2929(11) 0.6840(11) 0.051(2) Uani 1 1 d .
C1 C 0.2436(7) 0.3855(13) 0.3352(15) 0.052(3) Uani 1 1 d .
H1 H 0.1991 0.4098 0.2658 0.062 Uiso 1 1 calc R
C2 C 0.2898(7) 0.2970(13) 0.3174(14) 0.050(3) Uani 1 1 d .
H2 H 0.2792 0.2528 0.2322 0.060 Uiso 1 1 calc R
C3 C 0.3544(6) 0.3479(11) 0.5394(14) 0.045(3) Uani 1 1 d .
C4 C 0.4149(6) 0.3516(11) 0.6794(14) 0.043(3) Uani 1 1 d .
C5 C 0.4085(8) 0.4228(15) 0.7964(15) 0.063(4) Uani 1 1 d .
H5A H 0.4252 0.3619 0.8766 0.094 Uiso 1 1 calc R
H5B H 0.3596 0.4460 0.7696 0.094 Uiso 1 1 calc R
H5C H 0.4363 0.5071 0.8194 0.094 Uiso 1 1 calc R
O1 O 0.5636(6) 0.1017(10) 0.4885(12) 0.069(3) Uani 1 1 d .
O2 O 0.6063(8) 0.0767(17) 0.3014(14) 0.117(5) Uani 1 1 d .
O3 O 0.6728(5) 0.1991(15) 0.5088(13) 0.103(4) Uani 1 1 d .
H3 H 0.6906 0.2463 0.4675 0.155 Uiso 1 1 calc R
O4 O 0.5725(6) 0.3051(11) 0.3626(12) 0.082(3) Uani 1 1 d .
H4 H 0.5333 0.3025 0.2953 0.123 Uiso 1 1 calc R
P1 P 0.59860(17) 0.1570(4) 0.4076(4) 0.0489(9) Uani 1 1 d .
S1 S 0.27855(17) 0.4444(3) 0.5007(4) 0.0560(9) Uani 1 1 d .

loop_
_atom_site_aniso_label
_atom_site_aniso_U_11
_atom_site_aniso_U_22
_atom_site_aniso_U_33
_atom_site_aniso_U_23
_atom_site_aniso_U_13
_atom_site_aniso_U_12
Ag1 0.0682(8) 0.0558(7) 0.0836(9) 0.0042(6) 0.0526(7) 0.0178(5)
N1 0.040(5) 0.050(6) 0.058(7) -0.004(5) 0.034(5) 0.001(4)
N2 0.050(6) 0.052(6) 0.059(7) -0.002(5) 0.033(5) -0.005(5)
C1 0.046(7) 0.050(7) 0.064(8) 0.017(6) 0.027(6) 0.005(5)
C2 0.059(8) 0.050(7) 0.053(8) 0.008(6) 0.035(7) -0.004(6)
C3 0.050(7) 0.038(6) 0.058(8) 0.015(6) 0.035(6) 0.004(5)
C4 0.045(6) 0.035(6) 0.058(8) -0.003(5) 0.029(6) -0.001(5)
C5 0.088(10) 0.057(8) 0.073(10) 0.009(7) 0.062(9) 0.011(7)
O1 0.095(7) 0.053(5) 0.096(8) 0.023(5) 0.075(7) 0.022(5)
O2 0.146(13) 0.153(12) 0.087(9) -0.024(9) 0.083(9) 0.009(10)
O3 0.034(5) 0.134(10) 0.107(10) -0.002(8) -0.002(6) -0.004(6)
O4 0.084(7) 0.069(6) 0.097(9) 0.047(6) 0.043(7) 0.016(5)
P1 0.0424(17) 0.062(2) 0.0480(19) 0.0151(16) 0.0246(15) 0.0061(14)
S1 0.0524(19) 0.0497(19) 0.076(2) -0.0003(17) 0.0376(18) 0.0126(14)

loop_
_atom_type_symbol
_atom_type_description
_atom_type_scat_dispersion_real
_atom_type_scat_dispersion_imag
_atom_type_scat_source
C C 0.0033 0.0016 'International Tables Vol C Tables 4.2.6.8 and 6.1.1.4'
H H 0.0000 0.0000 'International Tables Vol C Tables 4.2.6.8 and 6.1.1.4'
N N 0.0061 0.0033 'International Tables Vol C Tables 4.2.6.8 and 6.1.1.4'
O O 0.0106 0.0060 'International Tables Vol C Tables 4.2.6.8 and 6.1.1.4'
P P 0.1023 0.0942 'International Tables Vol C Tables 4.2.6.8 and 6.1.1.4'
S S 0.1246 0.1234 'International Tables Vol C Tables 4.2.6.8 and 6.1.1.4'
Ag Ag -0.8971 1.1015 'International Tables Vol C Tables 4.2.6.8 and 6.1.1.4'

loop_
_geom_angle_atom_site_label_1
_geom_angle_atom_site_label_2
_geom_angle_atom_site_label_3
_geom_angle
_geom_angle_site_symmetry_1
_geom_angle_site_symmetry_3
N1 Ag1 O1 154.3(3) . .
N1 Ag1 O1 115.2(3) . 5_656
O1 Ag1 O1 90.5(3) . 5_656
N1 Ag1 N2 69.3(3) . .
O1 Ag1 N2 102.3(3) . .
O1 Ag1 N2 111.2(3) 5_656 .
N1 Ag1 Ag1 160.0(2) . 5_656
O1 Ag1 Ag1 45.7(2) . 5_656
O1 Ag1 Ag1 44.8(2) 5_656 5_656
N2 Ag1 Ag1 114.1(2) . 5_656
C3 N1 C2 111.4(10) . .
C3 N1 Ag1 116.4(8) . .
C2 N1 Ag1 132.2(8) . .
C4 N2 N2 114.6(12) . 2_656
C4 N2 Ag1 113.1(8) . .
N2 N2 Ag1 130.1(7) 2_656 .
C2 C1 S1 109.9(10) . .
C2 C1 H1 125.1 . .
S1 C1 H1 125.1 . .
N1 C2 C1 115.8(13) . .
N1 C2 H2 122.1 . .
C1 C2 H2 122.1 . .
N1 C3 C4 125.8(10) . .
N1 C3 S1 112.4(9) . .
C4 C3 S1 121.8(9) . .
N2 C4 C5 125.9(12) . .
N2 C4 C3 113.6(11) . .
C5 C4 C3 120.4(11) . .
C4 C5 H5A 109.5 . .
C4 C5 H5B 109.5 . .
H5A C5 H5B 109.5 . .
C4 C5 H5C 109.5 . .
H5A C5 H5C 109.5 . .
H5B C5 H5C 109.5 . .
P1 O1 Ag1 130.2(6) . .
P1 O1 Ag1 126.0(5) . 5_656
Ag1 O1 Ag1 89.5(3) . 5_656
P1 O3 H3 109.5 . .
P1 O4 H4 109.5 . .
O2 P1 O1 122.1(8) . .
O2 P1 O3 105.5(8) . .
O1 P1 O3 107.9(7) . .
O2 P1 O4 113.7(8) . .
O1 P1 O4 108.6(6) . .
O3 P1 O4 95.4(7) . .
C1 S1 C3 90.5(6) . .

loop_
_geom_bond_atom_site_label_1
_geom_bond_atom_site_label_2
_geom_bond_distance
_geom_bond_site_symmetry_2
Ag1 N1 2.274(9) .
Ag1 O1 2.366(9) .
Ag1 O1 2.402(9) 5_656
Ag1 N2 2.571(11) .
Ag1 Ag1 3.357(2) 5_656
N1 C3 1.316(16) .
N1 C2 1.341(15) .
N2 C4 1.289(14) .
N2 N2 1.39(2) 2_656
C1 C2 1.357(18) .
C1 S1 1.674(15) .
C1 H1 0.9300 .
C2 H2 0.9300 .
C3 C4 1.472(18) .
C3 S1 1.724(12) .
C4 C5 1.467(17) .
C5 H5A 0.9600 .
C5 H5B 0.9600 .
C5 H5C 0.9600 .
O1 P1 1.446(10) .
O1 Ag1 2.402(9) 5_656
O2 P1 1.425(12) .
O3 P1 1.509(10) .
O3 H3 0.8200 .
O4 P1 1.514(10) .
O4 H4 0.8200 .

loop_
_geom_hbond_atom_site_label_D
_geom_hbond_atom_site_label_H
_geom_hbond_atom_site_label_A
_geom_hbond_distance_DH
_geom_hbond_distance_HA
_geom_hbond_distance_DA
_geom_hbond_angle_DHA
_geom_hbond_site_symmetry_A
O4 H4 O4 0.82 2.12 2.93(2) 173.4 2_655
O3 H3 S1 0.82 3.00 3.560(15) 127.1 5_666

loop_
_geom_torsion_atom_site_label_1
_geom_torsion_atom_site_label_2
_geom_torsion_atom_site_label_3
_geom_torsion_atom_site_label_4
_geom_torsion
_geom_torsion_site_symmetry_1
_geom_torsion_site_symmetry_4
O1 Ag1 N1 C3 -82.2(12) . .
O1 Ag1 N1 C3 97.2(8) 5_656 .
N2 Ag1 N1 C3 -7.2(8) . .
Ag1 Ag1 N1 C3 96.6(10) 5_656 .
O1 Ag1 N1 C2 100.5(12) . .
O1 Ag1 N1 C2 -80.1(11) 5_656 .
N2 Ag1 N1 C2 175.5(11) . .
Ag1 Ag1 N1 C2 -80.6(13) 5_656 .
N1 Ag1 N2 C4 12.1(8) . .
O1 Ag1 N2 C4 166.7(8) . .
O1 Ag1 N2 C4 -97.9(8) 5_656 .
Ag1 Ag1 N2 C4 -146.6(7) 5_656 .
N1 Ag1 N2 N2 173.9(10) . 2_656
O1 Ag1 N2 N2 -31.5(10) . 2_656
O1 Ag1 N2 N2 63.9(10) 5_656 2_656
Ag1 Ag1 N2 N2 15.2(10) 5_656 2_656
C3 N1 C2 C1 1.4(15) . .
Ag1 N1 C2 C1 178.8(8) . .
S1 C1 C2 N1 -1.0(14) . .
C2 N1 C3 C4 -179.1(10) . .
Ag1 N1 C3 C4 3.1(14) . .
C2 N1 C3 S1 -1.2(12) . .
Ag1 N1 C3 S1 -179.0(5) . .
N2 N2 C4 C5 3.8(15) 2_656 .
Ag1 N2 C4 C5 168.5(10) . .
N2 N2 C4 C3 -178.9(8) 2_656 .
Ag1 N2 C4 C3 -14.1(12) . .
N1 C3 C4 N2 8.8(16) . .
S1 C3 C4 N2 -169.0(8) . .
N1 C3 C4 C5 -173.7(11) . .
S1 C3 C4 C5 8.5(15) . .
N1 Ag1 O1 P1 -41.0(15) . .
O1 Ag1 O1 P1 139.6(11) 5_656 .
N2 Ag1 O1 P1 -108.6(9) . .
Ag1 Ag1 O1 P1 139.6(11) 5_656 .
N1 Ag1 O1 Ag1 179.5(7) . 5_656
O1 Ag1 O1 Ag1 0.0 5_656 5_656
N2 Ag1 O1 Ag1 111.8(4) . 5_656
Ag1 O1 P1 O2 -101.6(10) . .
Ag1 O1 P1 O2 25.2(12) 5_656 .
Ag1 O1 P1 O3 136.1(9) . .
Ag1 O1 P1 O3 -97.2(9) 5_656 .
Ag1 O1 P1 O4 33.7(10) . .
Ag1 O1 P1 O4 160.5(7) 5_656 .
C2 C1 S1 C3 0.2(9) . .
N1 C3 S1 C1 0.6(9) . .
C4 C3 S1 C1 178.6(10) . .
